data_4080383
loop_
_publ_author_name
'Normand, Mickael'
'Dorcet, Vincent'
'Kirillov, Evgeny'
'Carpentier, Jean-Fran\,cois'

_publ_section_title
;
 {Phenoxy-imine}aluminum versus -indium Complexes for the Immortal ROP of
 Lactide: Different Stereocontrol, Different Mechanisms
;
_journal_issue 6
_journal_name_full Organometallics
_journal_page_first 1694
_journal_paper_doi 10.1021/om301155m
_journal_volume 32
_journal_year 2013
_chemical_compound_source 'synthesis as described'
_chemical_formula_moiety 'C36 H34 N2 O2 Si'
_chemical_formula_sum 'C36 H34 N2 O2 Si'
_chemical_formula_weight 554.74
_chemical_name_systematic
;
 ?
;
_space_group_IT_number 14
_symmetry_cell_setting monoclinic
_symmetry_Int_Tables_number 14
_symmetry_space_group_name_Hall '-P 2yab'
_symmetry_space_group_name_H-M 'P 1 21/a 1'
_atom_sites_solution_hydrogens geom
_atom_sites_solution_primary direct
_atom_sites_solution_secondary difmap
_audit_conform_dict_location ftp://ftp.iucr.org/pub/cif_core.dic
_audit_conform_dict_name cif_core.dic
_audit_conform_dict_version 2.3
_audit_creation_date 2011-01-18T18:42:18-00:00
_audit_creation_method 'WinGX routine CIF_UPDATE'
_cell_angle_alpha 90
_cell_angle_beta 100.289(5)
_cell_angle_gamma 90
_cell_formula_units_Z 4
_cell_length_a 9.3187(13)
_cell_length_b 27.975(4)
_cell_length_c 11.3288(18)
_cell_measurement_reflns_used 1755
_cell_measurement_temperature 150(2)
_cell_measurement_theta_max 23.32
_cell_measurement_theta_min 2.65
_cell_measurement_wavelength 0.71073
_cell_volume 2905.8(7)
_computing_cell_refinement 'Bruker SMART (Bruker, 2002)'
_computing_data_collection 'Bruker SAINT (Bruker, 2002)'
_computing_data_reduction 'Bruker SAINT (Bruker, 2002)'
_computing_molecular_graphics 'Ortep-3 for Windows (Farrugia, 1997)'
_computing_publication_material
;
           WinGX publication routines (Farrugia, 1999),
           CRYSCAL (T. Roisnel, local program)
;
_computing_structure_refinement 'SHELXL-97 (Sheldrick, 1997)'
_computing_structure_solution 'SIR97 (Altomare et al., 1999))'
_diffrn_ambient_temperature 150(2)
_diffrn_detector 'CCD plate'
_diffrn_measured_fraction_theta_full 0.996
_diffrn_measured_fraction_theta_max 0.996
_diffrn_measurement_device_type 'APEXII, Bruker-AXS'
_diffrn_measurement_method 'CCD rotation images, thin slices'
_diffrn_radiation_monochromator graphite
_diffrn_radiation_probe x-ray
_diffrn_radiation_type MoK\a
_diffrn_radiation_wavelength 0.71073
_diffrn_reflns_av_R_equivalents 0.0894
_diffrn_reflns_av_unetI/netI 0.1458
_diffrn_reflns_limit_h_max 11
_diffrn_reflns_limit_h_min -12
_diffrn_reflns_limit_k_max 36
_diffrn_reflns_limit_k_min -33
_diffrn_reflns_limit_l_max 14
_diffrn_reflns_limit_l_min -14
_diffrn_reflns_number 17808
_diffrn_reflns_theta_full 27.52
_diffrn_reflns_theta_max 27.52
_diffrn_reflns_theta_min 2.99
_exptl_absorpt_coefficient_mu 0.117
_exptl_absorpt_correction_T_max 0.995
_exptl_absorpt_correction_T_min 0.526
_exptl_absorpt_correction_type multi-scan
_exptl_absorpt_process_details
;
  [Sheldrick, G.M. (2002). SADABS Bruker AXS Inc., Madison, Wisconsin, USA]
;
_exptl_crystal_colour yellow
_exptl_crystal_density_diffrn 1.268
_exptl_crystal_density_method 'not measured'
_exptl_crystal_description prism
_exptl_crystal_F_000 1176
_exptl_crystal_size_max 0.39
_exptl_crystal_size_mid 0.06
_exptl_crystal_size_min 0.04
_refine_diff_density_max 0.38
_refine_diff_density_min -0.298
_refine_diff_density_rms 0.066
_refine_ls_extinction_coef 0.0073(7)
_refine_ls_extinction_expression Fc^*^=kFc[1+0.001xFc^2^\l^3^/sin(2\q)]^-1/4^
_refine_ls_extinction_method SHELXL
_refine_ls_goodness_of_fit_ref 0.977
_refine_ls_hydrogen_treatment constr
_refine_ls_matrix_type full
_refine_ls_number_parameters 373
_refine_ls_number_reflns 6664
_refine_ls_number_restraints 0
_refine_ls_restrained_S_all 0.977
_refine_ls_R_factor_all 0.1557
_refine_ls_R_factor_gt 0.0578
_refine_ls_shift/su_max 0.01
_refine_ls_shift/su_mean 0.001
_refine_ls_structure_factor_coef Fsqd
_refine_ls_weighting_details 'calc w=1/[\s^2^(Fo^2^)+(0.0470P)^2^+0.0000P] where P=(Fo^2^+2Fc^2^)/3'
_refine_ls_weighting_scheme calc
_refine_ls_wR_factor_gt 0.1071
_refine_ls_wR_factor_ref 0.1375
_reflns_number_gt 3254
_reflns_number_total 6664
_reflns_threshold_expression >2sigma(I)
_cod_data_source_file om301155m_si_002.cif
_cod_data_source_block ligande
_cod_original_sg_symbol_H-M 'P 21/a'
_cod_database_code 4080383

loop_
_symmetry_equiv_pos_as_xyz
'x, y, z'
'-x+1/2, y+1/2, -z'
'-x, -y, -z'
'x-1/2, -y-1/2, z'

loop_
_atom_site_label
_atom_site_type_symbol
_atom_site_fract_x
_atom_site_fract_y
_atom_site_fract_z
_atom_site_U_iso_or_equiv
_atom_site_adp_type
_atom_site_occupancy
_atom_site_symmetry_multiplicity
_atom_site_calc_flag
_atom_site_refinement_flags
Si1 Si 0.17987(8) 0.09949(3) 0.33518(7) 0.0211(2) Uani 1 1 d .
N1 N 0.0858(2) 0.24976(9) 0.02705(19) 0.0239(6) Uani 1 1 d .
C2 C 0.0244(3) 0.27836(11) -0.0720(2) 0.0237(7) Uani 1 1 d .
C3 C 0.0313(3) 0.32801(11) -0.0685(3) 0.0303(8) Uani 1 1 d .
H3 H 0.0802 0.3434 0.002 0.036 Uiso 1 1 calc R
C4 C -0.0318(3) 0.35535(12) -0.1658(3) 0.0299(7) Uani 1 1 d .
H4 H -0.025 0.3892 -0.1629 0.036 Uiso 1 1 calc R
C5 C -0.1049(3) 0.33263(12) -0.2674(3) 0.0282(7) Uani 1 1 d .
H5 H -0.1477 0.351 -0.3352 0.034 Uiso 1 1 calc R
C6 C -0.1161(3) 0.28327(12) -0.2710(2) 0.0263(7) Uani 1 1 d .
H6 H -0.1679 0.2682 -0.3409 0.032 Uiso 1 1 calc R
C7 C -0.0522(3) 0.25521(11) -0.1731(3) 0.0228(7) Uani 1 1 d .
N8 N -0.0642(2) 0.20467(9) -0.1725(2) 0.0239(6) Uani 1 1 d .
C9 C -0.1829(3) 0.18418(11) -0.2593(3) 0.0301(8) Uani 1 1 d .
H9A H -0.1641 0.1892 -0.3416 0.036 Uiso 1 1 calc R
H9B H -0.2759 0.2002 -0.2525 0.036 Uiso 1 1 calc R
C10 C -0.1943(3) 0.13127(11) -0.2353(3) 0.0350(8) Uani 1 1 d .
H10A H -0.2148 0.1265 -0.1533 0.042 Uiso 1 1 calc R
H10B H -0.2765 0.1176 -0.2928 0.042 Uiso 1 1 calc R
O11 O -0.0625(2) 0.10691(8) -0.24655(18) 0.0358(6) Uani 1 1 d .
C12 C 0.0543(3) 0.12630(11) -0.1631(3) 0.0330(8) Uani 1 1 d .
H12A H 0.1459 0.1097 -0.1713 0.04 Uiso 1 1 calc R
H12B H 0.0364 0.1207 -0.0807 0.04 Uiso 1 1 calc R
C13 C 0.0715(3) 0.17912(11) -0.1822(3) 0.0270(7) Uani 1 1 d .
H13A H 0.1526 0.1916 -0.1216 0.032 Uiso 1 1 calc R
H13B H 0.096 0.1847 -0.2626 0.032 Uiso 1 1 calc R
C21 C 0.1997(3) 0.26330(11) 0.1007(2) 0.0234(7) Uani 1 1 d .
H21 H 0.2456 0.2927 0.0875 0.028 Uiso 1 1 calc R
C22 C 0.2592(3) 0.23403(10) 0.2045(2) 0.0213(6) Uani 1 1 d .
C23 C 0.2027(3) 0.18871(10) 0.2218(2) 0.0207(6) Uani 1 1 d .
O24 O 0.0900(2) 0.17031(7) 0.14149(16) 0.0256(5) Uani 1 1 d .
H24 H 0.0596 0.191 0.0892 0.038 Uiso 1 1 calc R
C25 C 0.2609(3) 0.16042(10) 0.3215(2) 0.0199(6) Uani 1 1 d .
C26 C 0.3765(3) 0.18013(10) 0.4023(2) 0.0202(6) Uani 1 1 d .
H26 H 0.4165 0.1619 0.471 0.024 Uiso 1 1 calc R
C27 C 0.4372(3) 0.22503(11) 0.3882(2) 0.0215(7) Uani 1 1 d .
C28 C 0.3768(3) 0.25120(11) 0.2885(2) 0.0223(7) Uani 1 1 d .
H28 H 0.416 0.2818 0.2764 0.027 Uiso 1 1 calc R
C29 C 0.5640(3) 0.24371(11) 0.4764(2) 0.0282(7) Uani 1 1 d .
H29A H 0.5772 0.2242 0.5494 0.042 Uiso 1 1 calc R
H29B H 0.5453 0.2769 0.4964 0.042 Uiso 1 1 calc R
H29C H 0.6525 0.2422 0.4411 0.042 Uiso 1 1 calc R
C31 C -0.0229(3) 0.10515(10) 0.3249(2) 0.0210(6) Uani 1 1 d .
C32 C -0.0841(3) 0.12355(11) 0.4193(3) 0.0297(7) Uani 1 1 d .
H32 H -0.0226 0.1315 0.4929 0.036 Uiso 1 1 calc R
C33 C -0.2335(3) 0.13042(12) 0.4072(3) 0.0368(8) Uani 1 1 d .
H33 H -0.2729 0.1432 0.4723 0.044 Uiso 1 1 calc R
C34 C -0.3250(3) 0.11894(11) 0.3017(3) 0.0324(8) Uani 1 1 d .
H34 H -0.4271 0.1241 0.2936 0.039 Uiso 1 1 calc R
C35 C -0.2679(3) 0.10005(11) 0.2084(3) 0.0266(7) Uani 1 1 d .
H35 H -0.3307 0.0916 0.1358 0.032 Uiso 1 1 calc R
C36 C -0.1189(3) 0.09321(11) 0.2197(2) 0.0267(7) Uani 1 1 d .
H36 H -0.081 0.0801 0.1543 0.032 Uiso 1 1 calc R
C37 C 0.2206(3) 0.06143(10) 0.2095(2) 0.0213(7) Uani 1 1 d .
C38 C 0.3046(3) 0.07733(11) 0.1265(2) 0.0267(7) Uani 1 1 d .
H38 H 0.3434 0.1088 0.1337 0.032 Uiso 1 1 calc R
C39 C 0.3327(3) 0.04850(12) 0.0345(3) 0.0347(8) Uani 1 1 d .
H39 H 0.3919 0.0601 -0.0194 0.042 Uiso 1 1 calc R
C40 C 0.2753(3) 0.00310(12) 0.0203(3) 0.0377(8) Uani 1 1 d .
H40 H 0.293 -0.0165 -0.0441 0.045 Uiso 1 1 calc R
C41 C 0.1922(3) -0.01364(12) 0.1004(3) 0.0375(8) Uani 1 1 d .
H41 H 0.1522 -0.0449 0.091 0.045 Uiso 1 1 calc R
C42 C 0.1661(3) 0.01463(11) 0.1944(3) 0.0302(7) Uani 1 1 d .
H42 H 0.1103 0.0022 0.2498 0.036 Uiso 1 1 calc R
C43 C 0.2654(3) 0.07040(10) 0.4801(2) 0.0235(7) Uani 1 1 d .
C44 C 0.1853(3) 0.05133(12) 0.5627(3) 0.0359(8) Uani 1 1 d .
H44 H 0.0821 0.0545 0.5473 0.043 Uiso 1 1 calc R
C45 C 0.2514(4) 0.02816(13) 0.6652(3) 0.0465(10) Uani 1 1 d .
H45 H 0.1943 0.0158 0.7198 0.056 Uiso 1 1 calc R
C46 C 0.4015(4) 0.02297(12) 0.6884(3) 0.0410(9) Uani 1 1 d .
H46 H 0.4474 0.007 0.7591 0.049 Uiso 1 1 calc R
C47 C 0.4841(3) 0.04083(11) 0.6099(3) 0.0339(8) Uani 1 1 d .
H47 H 0.5872 0.0373 0.6259 0.041 Uiso 1 1 calc R
C48 C 0.4162(3) 0.06395(11) 0.5073(3) 0.0289(7) Uani 1 1 d .
H48 H 0.4744 0.0759 0.4531 0.035 Uiso 1 1 calc R

loop_
_atom_site_aniso_label
_atom_site_aniso_U_11
_atom_site_aniso_U_22
_atom_site_aniso_U_33
_atom_site_aniso_U_23
_atom_site_aniso_U_13
_atom_site_aniso_U_12
Si1 0.0194(4) 0.0229(5) 0.0205(4) 0.0004(4) 0.0021(3) 0.0000(4)
N1 0.0245(13) 0.0261(16) 0.0195(12) 0.0006(11) -0.0006(11) 0.0002(11)
C2 0.0230(15) 0.028(2) 0.0201(14) 0.0028(14) 0.0042(13) 0.0031(13)
C3 0.0324(17) 0.032(2) 0.0263(16) 0.0011(15) 0.0046(14) -0.0001(15)
C4 0.0331(17) 0.0252(19) 0.0327(17) 0.0076(16) 0.0092(15) 0.0059(14)
C5 0.0239(16) 0.036(2) 0.0260(16) 0.0112(15) 0.0073(13) 0.0079(14)
C6 0.0199(15) 0.038(2) 0.0214(15) 0.0012(15) 0.0035(12) 0.0030(14)
C7 0.0158(14) 0.0275(19) 0.0258(15) 0.0036(14) 0.0052(12) 0.0037(13)
N8 0.0174(12) 0.0260(16) 0.0271(13) -0.0009(12) 0.0009(10) 0.0021(10)
C9 0.0214(15) 0.036(2) 0.0306(16) -0.0016(16) -0.0011(13) 0.0000(14)
C10 0.0243(17) 0.038(2) 0.0405(18) -0.0062(17) 0.0000(15) -0.0045(15)
O11 0.0308(12) 0.0323(14) 0.0428(12) -0.0110(11) 0.0026(10) -0.0013(10)
C12 0.0284(17) 0.030(2) 0.0392(18) -0.0026(16) 0.0038(15) 0.0028(14)
C13 0.0173(14) 0.036(2) 0.0268(16) -0.0021(15) 0.0023(13) 0.0026(13)
C21 0.0255(16) 0.0241(18) 0.0205(14) 0.0032(13) 0.0038(13) -0.0029(13)
C22 0.0206(15) 0.0215(18) 0.0211(14) 0.0042(13) 0.0018(12) 0.0019(12)
C23 0.0189(14) 0.0231(18) 0.0198(14) -0.0042(13) 0.0022(12) 0.0014(12)
O24 0.0243(11) 0.0266(13) 0.0224(10) 0.0023(9) -0.0052(9) -0.0025(9)
C25 0.0168(14) 0.0218(17) 0.0213(14) -0.0003(13) 0.0037(12) 0.0027(12)
C26 0.0211(14) 0.0219(18) 0.0179(13) 0.0004(13) 0.0042(12) 0.0047(12)
C27 0.0169(14) 0.0256(18) 0.0218(15) -0.0047(14) 0.0029(12) -0.0011(12)
C28 0.0223(15) 0.0225(18) 0.0220(15) -0.0001(14) 0.0040(13) -0.0024(13)
C29 0.0260(16) 0.030(2) 0.0272(16) -0.0009(15) -0.0005(13) -0.0049(14)
C31 0.0212(14) 0.0200(17) 0.0208(14) 0.0015(13) 0.0016(12) -0.0007(12)
C32 0.0315(17) 0.032(2) 0.0267(16) -0.0058(15) 0.0072(14) -0.0024(14)
C33 0.0298(18) 0.049(2) 0.0352(18) -0.0076(17) 0.0161(15) 0.0033(16)
C34 0.0205(16) 0.036(2) 0.0408(19) 0.0002(16) 0.0051(15) 0.0014(14)
C35 0.0239(15) 0.0228(18) 0.0307(16) -0.0032(15) -0.0018(13) -0.0009(13)
C36 0.0272(16) 0.0274(19) 0.0262(15) 0.0032(14) 0.0064(13) 0.0015(14)
C37 0.0183(14) 0.0219(18) 0.0216(14) 0.0022(13) -0.0019(12) 0.0013(12)
C38 0.0286(16) 0.0248(19) 0.0277(15) -0.0009(14) 0.0075(13) 0.0016(13)
C39 0.0402(19) 0.037(2) 0.0313(17) 0.0005(16) 0.0177(15) 0.0046(16)
C40 0.052(2) 0.031(2) 0.0314(17) -0.0068(16) 0.0100(16) 0.0083(17)
C41 0.047(2) 0.025(2) 0.0413(19) -0.0067(16) 0.0093(17) -0.0037(15)
C42 0.0320(17) 0.029(2) 0.0317(17) 0.0002(15) 0.0111(14) -0.0018(15)
C43 0.0264(16) 0.0187(18) 0.0248(15) -0.0028(14) 0.0030(13) 0.0004(13)
C44 0.0344(18) 0.041(2) 0.0310(17) 0.0103(17) 0.0034(15) -0.0019(16)
C45 0.055(2) 0.050(3) 0.0354(19) 0.0202(18) 0.0102(18) 0.0017(19)
C46 0.059(2) 0.031(2) 0.0278(17) 0.0025(16) -0.0058(17) 0.0052(18)
C47 0.0351(18) 0.028(2) 0.0330(17) -0.0003(16) -0.0105(15) 0.0068(15)
C48 0.0291(17) 0.0261(19) 0.0304(16) -0.0006(15) 0.0026(14) 0.0035(14)

loop_
_atom_type_symbol
_atom_type_description
_atom_type_scat_dispersion_real
_atom_type_scat_dispersion_imag
_atom_type_scat_source
C C 0.0033 0.0016 'International Tables Vol C Tables 4.2.6.8 and 6.1.1.4'
H H 0 0 'International Tables Vol C Tables 4.2.6.8 and 6.1.1.4'
N N 0.0061 0.0033 'International Tables Vol C Tables 4.2.6.8 and 6.1.1.4'
O O 0.0106 0.006 'International Tables Vol C Tables 4.2.6.8 and 6.1.1.4'
Al Al 0.0645 0.0514 'International Tables Vol C Tables 4.2.6.8 and 6.1.1.4'
Si Si 0.0817 0.0704 'International Tables Vol C Tables 4.2.6.8 and 6.1.1.4'

loop_
_geom_angle_atom_site_label_1
_geom_angle_atom_site_label_2
_geom_angle_atom_site_label_3
_geom_angle
C37 Si1 C43 107.86(12)
C37 Si1 C31 109.82(12)
C43 Si1 C31 110.87(12)
C37 Si1 C25 108.32(12)
C43 Si1 C25 110.52(12)
C31 Si1 C25 109.40(12)
C21 N1 C2 121.3(3)
C3 C2 C7 120.1(3)
C3 C2 N1 122.2(3)
C7 C2 N1 117.6(3)
C4 C3 C2 121.2(3)
C4 C3 H3 119.4
C2 C3 H3 119.4
C3 C4 C5 119.0(3)
C3 C4 H4 120.5
C5 C4 H4 120.5
C6 C5 C4 120.4(3)
C6 C5 H5 119.8
C4 C5 H5 119.8
C5 C6 C7 121.1(3)
C5 C6 H6 119.4
C7 C6 H6 119.4
C2 C7 C6 118.1(3)
C2 C7 N8 119.2(3)
C6 C7 N8 122.7(3)
C7 N8 C9 116.0(2)
C7 N8 C13 114.4(2)
C9 N8 C13 108.4(2)
N8 C9 C10 109.4(2)
N8 C9 H9A 109.8
C10 C9 H9A 109.8
N8 C9 H9B 109.8
C10 C9 H9B 109.8
H9A C9 H9B 108.2
O11 C10 C9 111.2(2)
O11 C10 H10A 109.4
C9 C10 H10A 109.4
O11 C10 H10B 109.4
C9 C10 H10B 109.4
H10A C10 H10B 108
C12 O11 C10 109.2(2)
O11 C12 C13 111.6(2)
O11 C12 H12A 109.3
C13 C12 H12A 109.3
O11 C12 H12B 109.3
C13 C12 H12B 109.3
H12A C12 H12B 108
N8 C13 C12 110.5(2)
N8 C13 H13A 109.6
C12 C13 H13A 109.5
N8 C13 H13B 109.6
C12 C13 H13B 109.6
H13A C13 H13B 108.1
N1 C21 C22 120.6(3)
N1 C21 H21 119.7
C22 C21 H21 119.7
C28 C22 C23 118.9(2)
C28 C22 C21 119.6(3)
C23 C22 C21 121.5(2)
O24 C23 C22 120.9(2)
O24 C23 C25 117.7(3)
C22 C23 C25 121.4(2)
C23 O24 H24 109.5
C26 C25 C23 116.5(3)
C26 C25 Si1 125.3(2)
C23 C25 Si1 118.2(2)
C25 C26 C27 124.1(3)
C25 C26 H26 117.9
C27 C26 H26 117.9
C28 C27 C26 117.1(3)
C28 C27 C29 121.3(3)
C26 C27 C29 121.6(3)
C27 C28 C22 122.0(3)
C27 C28 H28 119
C22 C28 H28 119
C27 C29 H29A 109.5
C27 C29 H29B 109.5
H29A C29 H29B 109.5
C27 C29 H29C 109.5
H29A C29 H29C 109.5
H29B C29 H29C 109.5
C36 C31 C32 117.0(2)
C36 C31 Si1 121.1(2)
C32 C31 Si1 121.8(2)
C33 C32 C31 121.0(3)
C33 C32 H32 119.5
C31 C32 H32 119.5
C34 C33 C32 120.6(3)
C34 C33 H33 119.7
C32 C33 H33 119.7
C35 C34 C33 119.6(3)
C35 C34 H34 120.2
C33 C34 H34 120.2
C34 C35 C36 120.2(3)
C34 C35 H35 119.9
C36 C35 H35 119.9
C35 C36 C31 121.6(3)
C35 C36 H36 119.2
C31 C36 H36 119.2
C38 C37 C42 116.6(3)
C38 C37 Si1 123.0(2)
C42 C37 Si1 120.4(2)
C39 C38 C37 121.8(3)
C39 C38 H38 119.1
C37 C38 H38 119.1
C40 C39 C38 120.4(3)
C40 C39 H39 119.8
C38 C39 H39 119.8
C39 C40 C41 119.3(3)
C39 C40 H40 120.3
C41 C40 H40 120.3
C40 C41 C42 120.7(3)
C40 C41 H41 119.7
C42 C41 H41 119.7
C41 C42 C37 121.2(3)
C41 C42 H42 119.4
C37 C42 H42 119.4
C48 C43 C44 116.0(3)
C48 C43 Si1 120.2(2)
C44 C43 Si1 123.7(2)
C45 C44 C43 122.1(3)
C45 C44 H44 119
C43 C44 H44 119
C44 C45 C46 119.6(3)
C44 C45 H45 120.2
C46 C45 H45 120.2
C47 C46 C45 120.3(3)
C47 C46 H46 119.8
C45 C46 H46 119.8
C46 C47 C48 119.4(3)
C46 C47 H47 120.3
C48 C47 H47 120.3
C47 C48 C43 122.6(3)
C47 C48 H48 118.7
C43 C48 H48 118.7

loop_
_geom_bond_atom_site_label_1
_geom_bond_atom_site_label_2
_geom_bond_distance
Si1 C37 1.870(3)
Si1 C43 1.878(3)
Si1 C31 1.879(3)
Si1 C25 1.882(3)
N1 C21 1.285(3)
N1 C2 1.413(3)
C2 C3 1.391(4)
C2 C7 1.396(4)
C3 C4 1.384(4)
C3 H3 0.95
C4 C5 1.383(4)
C4 H4 0.95
C5 C6 1.385(4)
C5 H5 0.95
C6 C7 1.401(4)
C6 H6 0.95
C7 N8 1.418(4)
N8 C9 1.460(3)
N8 C13 1.474(3)
C9 C10 1.512(4)
C9 H9A 0.99
C9 H9B 0.99
C10 O11 1.430(3)
C10 H10A 0.99
C10 H10B 0.99
O11 C12 1.416(3)
C12 C13 1.506(4)
C12 H12A 0.99
C12 H12B 0.99
C13 H13A 0.99
C13 H13B 0.99
C21 C22 1.458(4)
C21 H21 0.95
C22 C28 1.402(4)
C22 C23 1.400(4)
C23 O24 1.362(3)
C23 C25 1.407(4)
O24 H24 0.84
C25 C26 1.396(4)
C26 C27 1.398(4)
C26 H26 0.95
C27 C28 1.379(4)
C27 C29 1.499(4)
C28 H28 0.95
C29 H29A 0.98
C29 H29B 0.98
C29 H29C 0.98
C31 C36 1.396(4)
C31 C32 1.398(4)
C32 C33 1.388(4)
C32 H32 0.95
C33 C34 1.376(4)
C33 H33 0.95
C34 C35 1.372(4)
C34 H34 0.95
C35 C36 1.385(4)
C35 H35 0.95
C36 H36 0.95
C37 C38 1.399(4)
C37 C42 1.404(4)
C38 C39 1.380(4)
C38 H38 0.95
C39 C40 1.376(4)
C39 H39 0.95
C40 C41 1.376(4)
C40 H40 0.95
C41 C42 1.383(4)
C41 H41 0.95
C42 H42 0.95
C43 C48 1.395(4)
C43 C44 1.402(4)
C44 C45 1.376(4)
C44 H44 0.95
C45 C46 1.384(4)
C45 H45 0.95
C46 C47 1.371(4)
C46 H46 0.95
C47 C48 1.381(4)
C47 H47 0.95
C48 H48 0.95

loop_
_geom_torsion_atom_site_label_1
_geom_torsion_atom_site_label_2
_geom_torsion_atom_site_label_3
_geom_torsion_atom_site_label_4
_geom_torsion
C21 N1 C2 C3 -31.3(4)
C21 N1 C2 C7 152.4(3)
C7 C2 C3 C4 -2.6(4)
N1 C2 C3 C4 -178.8(3)
C2 C3 C4 C5 1.1(4)
C3 C4 C5 C6 0.7(4)
C4 C5 C6 C7 -1.0(4)
C3 C2 C7 C6 2.3(4)
N1 C2 C7 C6 178.7(2)
C3 C2 C7 N8 -176.8(2)
N1 C2 C7 N8 -0.4(4)
C5 C6 C7 C2 -0.5(4)
C5 C6 C7 N8 178.5(2)
C2 C7 N8 C9 159.7(2)
C6 C7 N8 C9 -19.3(4)
C2 C7 N8 C13 -72.9(3)
C6 C7 N8 C13 108.1(3)
C7 N8 C9 C10 -171.9(2)
C13 N8 C9 C10 57.7(3)
N8 C9 C10 O11 -60.5(3)
C9 C10 O11 C12 59.7(3)
C10 O11 C12 C13 -58.4(3)
C7 N8 C13 C12 171.9(2)
C9 N8 C13 C12 -56.8(3)
O11 C12 C13 N8 58.1(3)
C2 N1 C21 C22 178.2(2)
N1 C21 C22 C28 -175.2(3)
N1 C21 C22 C23 5.5(4)
C28 C22 C23 O24 -179.0(2)
C21 C22 C23 O24 0.3(4)
C28 C22 C23 C25 0.3(4)
C21 C22 C23 C25 179.6(2)
O24 C23 C25 C26 179.9(2)
C22 C23 C25 C26 0.5(4)
O24 C23 C25 Si1 0.6(3)
C22 C23 C25 Si1 -178.8(2)
C37 Si1 C25 C26 -113.1(2)
C43 Si1 C25 C26 4.9(3)
C31 Si1 C25 C26 127.2(2)
C37 Si1 C25 C23 66.1(2)
C43 Si1 C25 C23 -175.9(2)
C31 Si1 C25 C23 -53.6(2)
C23 C25 C26 C27 -1.1(4)
Si1 C25 C26 C27 178.2(2)
C25 C26 C27 C28 0.7(4)
C25 C26 C27 C29 -178.4(2)
C26 C27 C28 C22 0.3(4)
C29 C27 C28 C22 179.3(2)
C23 C22 C28 C27 -0.7(4)
C21 C22 C28 C27 180.0(3)
C37 Si1 C31 C36 -15.9(3)
C43 Si1 C31 C36 -135.0(2)
C25 Si1 C31 C36 102.9(2)
C37 Si1 C31 C32 167.3(2)
C43 Si1 C31 C32 48.2(3)
C25 Si1 C31 C32 -74.0(3)
C36 C31 C32 C33 -1.3(4)
Si1 C31 C32 C33 175.7(2)
C31 C32 C33 C34 0.4(5)
C32 C33 C34 C35 0.7(5)
C33 C34 C35 C36 -0.9(5)
C34 C35 C36 C31 0.0(5)
C32 C31 C36 C35 1.1(4)
Si1 C31 C36 C35 -175.9(2)
C43 Si1 C37 C38 -116.6(2)
C31 Si1 C37 C38 122.5(2)
C25 Si1 C37 C38 3.1(3)
C43 Si1 C37 C42 63.6(2)
C31 Si1 C37 C42 -57.3(3)
C25 Si1 C37 C42 -176.7(2)
C42 C37 C38 C39 0.0(4)
Si1 C37 C38 C39 -179.9(2)
C37 C38 C39 C40 1.4(4)
C38 C39 C40 C41 -1.3(5)
C39 C40 C41 C42 -0.1(5)
C40 C41 C42 C37 1.4(5)
C38 C37 C42 C41 -1.4(4)
Si1 C37 C42 C41 178.5(2)
C37 Si1 C43 C48 61.5(3)
C31 Si1 C43 C48 -178.2(2)
C25 Si1 C43 C48 -56.8(3)
C37 Si1 C43 C44 -114.3(3)
C31 Si1 C43 C44 6.0(3)
C25 Si1 C43 C44 127.5(3)
C48 C43 C44 C45 0.8(5)
Si1 C43 C44 C45 176.7(3)
C43 C44 C45 C46 -0.4(5)
C44 C45 C46 C47 0.1(5)
C45 C46 C47 C48 -0.1(5)
C46 C47 C48 C43 0.6(5)
C44 C43 C48 C47 -0.9(4)
Si1 C43 C48 C47 -176.9(2)
